data_9013448
loop_
_publ_author_name
'Miyake, M.'
'Ishigaki, K.'
'Suzuki, T.'

_publ_section_title
;Structure refinements of Pb2+ ion-exchanged apatites by X-ray powder
 pattern-fitting Note: Sample ClAp Locality: synthetic Note: apatite group
;
_journal_name_full 'Journal of Solid State Chemistry'
_journal_page_first 230
_journal_page_last 235
_journal_paper_doi 10.1016/0022-4596(86)90026-5
_journal_volume 61
_journal_year 1986
_chemical_compound_source Synthetic
_chemical_formula_structural Pb4Ca(PO4)3Cl
_chemical_formula_sum 'Ca1.04 Cl O12 P3 Pb3.96'
_chemical_name_mineral Pyromorphite
_space_group_IT_number 176
_symmetry_space_group_name_Hall '-P 6c'
_symmetry_space_group_name_H-M 'P 63/m'
_cell_angle_alpha 90
_cell_angle_beta 90
_cell_angle_gamma 120
_cell_length_a 9.990
_cell_length_b 9.990
_cell_length_c 7.276
_cell_formula_units_Z 2
_cell_volume 628.860
_database_code_amcsd 0013570
_exptl_crystal_density_diffrn 6.245
_cod_original_formula_sum '(Pb3.96 Ca1.04) P3 O12 Cl'
_cod_database_code 9013448

loop_
_space_group_symop_operation_xyz
x,y,z
-x+y,-x,1/2-z
x-y,x,1/2+z
y,-x+y,-z
-y,x-y,z
x,y,1/2-z
-x,-y,1/2+z
x-y,x,-z
-x+y,-x,z
-y,x-y,1/2-z
y,-x+y,1/2+z
-x,-y,-z

loop_
_atom_site_label
_atom_site_fract_x
_atom_site_fract_y
_atom_site_fract_z
_atom_site_occupancy
_atom_site_U_iso_or_equiv
Pb1 0.33333 0.66667 0.01300 0.69000 0.03293
Ca1 0.33333 0.66667 0.01300 0.31000 0.03293
Pb2 0.25400 0.00300 0.25000 0.86000 0.02786
Ca2 0.25400 0.00300 0.25000 0.14000 0.02786
P 0.40300 0.36500 0.25000 1.00000 0.02026
O1 0.32200 0.48100 0.25000 1.00000 0.03673
O2 0.57700 0.48600 0.25000 1.00000 0.02153
O3 0.35300 0.26700 0.06900 1.00000 0.04686
Cl 0.00000 0.00000 0.06600 0.50000 0.04686

loop_
_cod_related_entry_id
_cod_related_entry_database
_cod_related_entry_code
1 AMCSD 0013570
